data_7153580
loop_
_publ_author_name
'Ilyashenko, Gennadiy'
'De Faveri, Giorgio'
'Follier, Thomas'
'Al-Safadi, Rawan'
'Motevalli, Majid'
'Watkinson, Michael'

_publ_section_title
;
 Catalytic and mechanistic studies into the epoxidation of styrenes using
 manganese complexes of structurally similar polyamine ligands.
;
_journal_issue 7
_journal_name_full 'Organic &amp; biomolecular chemistry'
_journal_page_first 1124
_journal_page_last 1134
_journal_paper_doi 10.1039/c3ob42274g
_journal_volume 12
_journal_year 2014
_chemical_absolute_configuration rm
_chemical_formula_moiety 'C24 H29 Cl Mn N5, Cl, H2 O'
_chemical_formula_sum 'C24 H31 Cl2 Mn N5 O'
_chemical_formula_weight 531.38
_space_group_crystal_system monoclinic
_space_group_IT_number 4
_space_group_name_Hall 'P 2yb'
_space_group_name_H-M_alt 'P 1 21 1'
_symmetry_space_group_name_Hall 'P 2yb'
_symmetry_space_group_name_H-M 'P 1 21 1'
_atom_sites_solution_hydrogens geom
_atom_sites_solution_primary direct
_atom_sites_solution_secondary difmap
_cell_angle_alpha 90
_cell_angle_beta 119.292(2)
_cell_angle_gamma 90
_cell_formula_units_Z 2
_cell_length_a 9.5670(9)
_cell_length_b 15.0540(15)
_cell_length_c 9.7671(13)
_cell_measurement_reflns_used 4333
_cell_measurement_temperature 100.(2)
_cell_measurement_theta_max 28.2029
_cell_measurement_theta_min 2.4410
_cell_volume 1226.8(2)
_computing_cell_refinement 'SAINT V7.68A (Bruker AXS, 2009)'
_computing_data_collection 'Bruker Instrument Service v2011.12.3.0'
_computing_data_reduction 'SAINT V7.68A (Bruker AXS, 2009)'
_computing_molecular_graphics 'Bruker SHELXTL'
_computing_publication_material 'Bruker SHELXTL'
_computing_structure_refinement 'SHELXL-97 (Sheldrick, 2008)'
_computing_structure_solution 'SHELXS-97 (Sheldrick, 2008)'
_diffrn_ambient_temperature 100.(2)
_diffrn_detector_area_resol_mean 8.3333
_diffrn_measured_fraction_theta_full 0.998
_diffrn_measured_fraction_theta_max 0.998
_diffrn_measurement_device_type 'Bruker APEX-II CCD'
_diffrn_measurement_method '\f and \w scans'
_diffrn_radiation_monochromator graphite
_diffrn_radiation_source 'sealed tube'
_diffrn_radiation_type MoK\a
_diffrn_radiation_wavelength 0.71073
_diffrn_reflns_av_R_equivalents 0.0352
_diffrn_reflns_av_sigmaI/netI 0.0532
_diffrn_reflns_limit_h_max 9
_diffrn_reflns_limit_h_min -12
_diffrn_reflns_limit_k_max 18
_diffrn_reflns_limit_k_min -20
_diffrn_reflns_limit_l_max 12
_diffrn_reflns_limit_l_min -13
_diffrn_reflns_number 15045
_diffrn_reflns_theta_full 28.37
_diffrn_reflns_theta_max 28.37
_diffrn_reflns_theta_min 2.39
_exptl_absorpt_coefficient_mu 0.783
_exptl_absorpt_correction_T_max 0.96
_exptl_absorpt_correction_T_min 0.90
_exptl_absorpt_correction_type multi-scan
_exptl_absorpt_process_details 'SADABS V2008/1 (Bruker AXS)'
_exptl_crystal_colour 'translucent light yellow'
_exptl_crystal_density_diffrn 1.438
_exptl_crystal_density_method 'not measured'
_exptl_crystal_description shard
_exptl_crystal_F_000 554
_exptl_crystal_size_max 0.15
_exptl_crystal_size_mid 0.10
_exptl_crystal_size_min 0.05
_refine_diff_density_max 0.286
_refine_diff_density_min -0.223
_refine_ls_abs_structure_details 'Flack H D (1983), Acta Cryst. A39, 876-881'
_refine_ls_abs_structure_Flack 0.012(11)
_refine_ls_extinction_method none
_refine_ls_goodness_of_fit_ref 0.991
_refine_ls_hydrogen_treatment mixed
_refine_ls_matrix_type full
_refine_ls_number_parameters 310
_refine_ls_number_reflns 5802
_refine_ls_number_restraints 1
_refine_ls_restrained_S_all 0.991
_refine_ls_R_factor_all 0.0392
_refine_ls_R_factor_gt 0.0309
_refine_ls_shift/su_max 0.001
_refine_ls_shift/su_mean 0.000
_refine_ls_structure_factor_coef Fsqd
_refine_ls_weighting_details 'calc w=1/[\s^2^(Fo^2^)+(0.0202P)^2^+0.0000P] where P=(Fo^2^+2Fc^2^)/3'
_refine_ls_weighting_scheme calc
_refine_ls_wR_factor_gt 0.0524
_refine_ls_wR_factor_ref 0.0545
_reflns_number_gt 5174
_reflns_number_total 5802
_reflns_threshold_expression >2sigma(I)
_cod_data_source_file c3ob42274g.txt
_cod_data_source_block I
_cod_database_code 7153580

loop_
_space_group_symop_operation_xyz
'x, y, z'
'-x, y+1/2, -z'

loop_
_atom_site_type_symbol
_atom_site_label
_atom_site_fract_x
_atom_site_fract_y
_atom_site_fract_z
_atom_site_U_iso_or_equiv
_atom_site_adp_type
_atom_site_calc_flag
_atom_site_refinement_flags
_atom_site_occupancy
C C1 0.4844(2) 0.37702(14) 0.9851(2) 0.0170(4) Uani d . 1
H H1C 0.5645 0.4061 0.9637 0.02 Uiso calc R 1
H H1D 0.5406 0.3318 1.0678 0.02 Uiso calc R 1
C C2 0.4102(2) 0.44550(14) 1.0430(2) 0.0146(4) Uani d . 1
C C3 0.2086(3) 0.54743(14) 0.9808(2) 0.0192(5) Uani d . 1
H H3 0.1115 0.574 0.9043 0.023 Uiso calc R 1
C C4 0.2763(3) 0.57663(15) 1.1334(3) 0.0211(5) Uani d . 1
H H4 0.2286 0.6236 1.1611 0.025 Uiso calc R 1
C C5 0.4140(3) 0.53676(15) 1.2447(3) 0.0228(5) Uani d . 1
H H5 0.4619 0.5549 1.3514 0.027 Uiso calc R 1
C C6 0.4824(3) 0.46995(14) 1.2004(2) 0.0199(5) Uani d . 1
H H6 0.5772 0.4411 1.2762 0.024 Uiso calc R 1
C C7 0.2798(2) 0.26130(13) 0.8786(2) 0.0124(4) Uani d . 1
H H7 0.2554 0.2836 0.9611 0.015 Uiso calc R 1
C C8 0.1213(2) 0.23741(12) 0.7327(2) 0.0124(4) Uani d . 1
H H8 0.1491 0.2125 0.6541 0.015 Uiso calc R 1
C C9 0.0346(3) 0.16369(13) 0.7699(3) 0.0172(5) Uani d . 1
H H9A 0.0042 0.186 0.8471 0.021 Uiso calc R 1
H H9B -0.0649 0.1476 0.673 0.021 Uiso calc R 1
C C10 0.1393(3) 0.08091(14) 0.8362(3) 0.0217(5) Uani d . 1
H H10A 0.0823 0.0361 0.8648 0.026 Uiso calc R 1
H H10B 0.1611 0.0547 0.7556 0.026 Uiso calc R 1
C C11 0.2970(3) 0.10578(14) 0.9810(2) 0.0201(5) Uani d . 1
H H11A 0.2755 0.1271 1.0647 0.024 Uiso calc R 1
H H11B 0.3665 0.0526 1.0206 0.024 Uiso calc R 1
C C12 0.3829(2) 0.17810(13) 0.9412(2) 0.0166(4) Uani d . 1
H H12A 0.4092 0.1554 0.8614 0.02 Uiso calc R 1
H H12B 0.4846 0.1934 1.0365 0.02 Uiso calc R 1
C C13 -0.0669(2) 0.35110(13) 0.7391(2) 0.0144(4) Uani d . 1
H H13A 0.0054 0.3508 0.8541 0.017 Uiso calc R 1
H H13B -0.1586 0.3115 0.7152 0.017 Uiso calc R 1
C C14 -0.1268(2) 0.44429(15) 0.6849(2) 0.0136(4) Uani d . 1
C C15 -0.0917(2) 0.57680(14) 0.5858(2) 0.0157(4) Uani d . 1
H H15 -0.0336 0.6111 0.5488 0.019 Uiso calc R 1
C C16 -0.2220(2) 0.61541(14) 0.5894(2) 0.0172(4) Uani d . 1
H H16 -0.253 0.6749 0.5555 0.021 Uiso calc R 1
C C17 -0.3046(2) 0.56469(15) 0.6437(2) 0.0189(4) Uani d . 1
H H17 -0.3934 0.5894 0.6487 0.023 Uiso calc R 1
C C18 -0.2589(2) 0.47800(14) 0.6909(2) 0.0156(4) Uani d . 1
H H18 -0.3165 0.4423 0.7267 0.019 Uiso calc R 1
C C19 -0.0937(2) 0.30167(14) 0.4915(2) 0.0149(4) Uani d . 1
H H19A -0.1872 0.3415 0.4572 0.018 Uiso calc R 1
H H19B -0.1327 0.2397 0.4782 0.018 Uiso calc R 1
C C20 -0.0186(2) 0.31697(13) 0.3892(2) 0.0152(4) Uani d . 1
C C21 -0.0876(3) 0.28034(14) 0.2384(2) 0.0193(5) Uani d . 1
H H21 -0.1801 0.2438 0.2004 0.023 Uiso calc R 1
C C22 -0.0190(3) 0.29812(15) 0.1461(3) 0.0258(5) Uani d . 1
H H22 -0.065 0.2751 0.0425 0.031 Uiso calc R 1
C C23 0.1177(3) 0.34996(16) 0.2061(3) 0.0248(5) Uani d . 1
H H23 0.1684 0.3618 0.1452 0.03 Uiso calc R 1
C C24 0.1792(3) 0.38415(15) 0.3553(2) 0.0205(5) Uani d . 1
H H24 0.2734 0.4195 0.3962 0.025 Uiso calc R 1
Cl Cl1 0.30412(6) 0.56440(3) 0.62492(6) 0.01979(11) Uani d . 1
Cl Cl2 0.53996(6) 0.27125(3) 0.65015(6) 0.02123(12) Uani d . 1
Mn Mn1 0.19023(3) 0.435397(18) 0.67988(3) 0.01140(7) Uani d . 1
N N1 0.3629(2) 0.33328(11) 0.8417(2) 0.0136(4) Uani d . 1
N N2 0.2743(2) 0.48270(11) 0.93492(19) 0.0156(4) Uani d . 1
N N3 0.0201(2) 0.31796(11) 0.65936(18) 0.0119(3) Uani d . 1
N N4 -0.0447(2) 0.49318(11) 0.63236(18) 0.0130(3) Uani d . 1
N N5 0.1110(2) 0.36933(11) 0.44548(19) 0.0153(4) Uani d . 1
O O1 0.5054(2) 0.26045(13) 0.3073(2) 0.0274(4) Uani d . 1
H H1W 0.502(3) 0.2622(18) 0.390(3) 0.031(8) Uiso d . 1
H H2W 0.550(4) 0.218(2) 0.319(4) 0.052(11) Uiso d . 1
H H1 0.406(3) 0.3132(15) 0.791(3) 0.021(6) Uiso d . 1

loop_
_atom_site_aniso_label
_atom_site_aniso_U_11
_atom_site_aniso_U_22
_atom_site_aniso_U_33
_atom_site_aniso_U_12
_atom_site_aniso_U_13
_atom_site_aniso_U_23
C1 0.0127(10) 0.0144(10) 0.0214(11) 0.0002(8) 0.0064(9) 0.0000(8)
C2 0.0150(9) 0.0098(10) 0.0177(9) -0.0018(9) 0.0070(8) 0.0001(9)
C3 0.0159(11) 0.0199(12) 0.0195(11) 0.0031(9) 0.0069(9) -0.0017(9)
C4 0.0227(12) 0.0203(12) 0.0235(11) -0.0001(9) 0.0138(10) -0.0066(9)
C5 0.0255(13) 0.0250(12) 0.0165(11) -0.0060(10) 0.0091(10) -0.0075(9)
C6 0.0176(11) 0.0190(11) 0.0161(10) -0.0013(9) 0.0027(9) 0.0000(8)
C7 0.0143(10) 0.0109(10) 0.0148(9) -0.0004(8) 0.0093(8) 0.0000(8)
C8 0.0154(11) 0.0100(10) 0.0130(9) -0.0002(8) 0.0080(9) -0.0005(8)
C9 0.0189(12) 0.0140(11) 0.0189(11) -0.0048(9) 0.0093(10) -0.0018(8)
C10 0.0311(13) 0.0123(11) 0.0233(11) -0.0011(9) 0.0145(11) 0.0021(9)
C11 0.0287(13) 0.0112(10) 0.0213(11) 0.0024(9) 0.0128(11) 0.0043(9)
C12 0.0187(11) 0.0121(10) 0.0202(10) 0.0037(9) 0.0105(10) 0.0014(8)
C13 0.0169(11) 0.0134(10) 0.0172(10) 0.0000(8) 0.0116(9) -0.0012(8)
C14 0.0147(9) 0.0144(11) 0.0113(8) -0.0015(9) 0.0060(8) -0.0012(9)
C15 0.0166(11) 0.0151(11) 0.0134(9) 0.0002(8) 0.0057(9) 0.0020(8)
C16 0.0164(11) 0.0140(11) 0.0151(10) 0.0042(8) 0.0029(9) 0.0013(8)
C17 0.0146(10) 0.0221(11) 0.0183(10) 0.0024(9) 0.0067(9) -0.0046(9)
C18 0.0146(10) 0.0178(11) 0.0154(10) 0.0005(8) 0.0081(9) -0.0028(8)
C19 0.0144(10) 0.0146(10) 0.0140(10) -0.0006(8) 0.0055(9) 0.0002(8)
C20 0.0171(11) 0.0118(10) 0.0152(10) 0.0041(8) 0.0067(9) 0.0003(8)
C21 0.0223(12) 0.0164(11) 0.0155(10) 0.0007(9) 0.0065(9) -0.0002(9)
C22 0.0375(14) 0.0256(13) 0.0160(11) 0.0023(11) 0.0144(11) -0.0022(9)
C23 0.0342(14) 0.0278(13) 0.0207(11) 0.0026(11) 0.0200(11) 0.0014(10)
C24 0.0234(12) 0.0211(12) 0.0220(11) -0.0002(9) 0.0150(10) 0.0011(9)
Cl1 0.0191(3) 0.0159(3) 0.0265(3) -0.0030(2) 0.0127(2) 0.0041(2)
Cl2 0.0227(3) 0.0186(3) 0.0287(3) -0.0027(2) 0.0174(2) -0.0032(2)
Mn1 0.01264(14) 0.01036(14) 0.01257(13) -0.00017(14) 0.00724(12) 0.00095(14)
N1 0.0131(9) 0.0130(9) 0.0173(9) 0.0002(7) 0.0095(8) -0.0013(7)
N2 0.0166(9) 0.0143(9) 0.0156(8) 0.0011(7) 0.0076(8) 0.0002(7)
N3 0.0147(9) 0.0114(9) 0.0115(8) 0.0019(7) 0.0079(7) 0.0017(7)
N4 0.0139(9) 0.0133(9) 0.0115(8) -0.0009(7) 0.0059(7) 0.0003(7)
N5 0.0193(10) 0.0157(9) 0.0139(8) 0.0003(7) 0.0104(8) 0.0014(7)
O1 0.0315(10) 0.0251(10) 0.0273(10) 0.0034(8) 0.0158(8) 0.0031(8)

loop_
_atom_type_symbol
_atom_type_description
_atom_type_scat_dispersion_real
_atom_type_scat_dispersion_imag
_atom_type_scat_source
C C 0.0033 0.0016 'International Tables Vol C Tables 4.2.6.8 and 6.1.1.4'
H H 0.0000 0.0000 'International Tables Vol C Tables 4.2.6.8 and 6.1.1.4'
N N 0.0061 0.0033 'International Tables Vol C Tables 4.2.6.8 and 6.1.1.4'
O O 0.0106 0.0060 'International Tables Vol C Tables 4.2.6.8 and 6.1.1.4'
Cl Cl 0.1484 0.1585 'International Tables Vol C Tables 4.2.6.8 and 6.1.1.4'
Mn Mn 0.3368 0.7283 'International Tables Vol C Tables 4.2.6.8 and 6.1.1.4'

loop_
_geom_angle_atom_site_label_1
_geom_angle_atom_site_label_2
_geom_angle_atom_site_label_3
_geom_angle
N1 C1 C2 111.49(16)
N1 C1 H1C 109.3
C2 C1 H1C 109.3
N1 C1 H1D 109.3
C2 C1 H1D 109.3
H1C C1 H1D 108.0
N2 C2 C6 121.88(19)
N2 C2 C1 116.48(17)
C6 C2 C1 121.63(18)
N2 C3 C4 122.8(2)
N2 C3 H3 118.6
C4 C3 H3 118.6
C5 C4 C3 118.7(2)
C5 C4 H4 120.6
C3 C4 H4 120.6
C4 C5 C6 119.3(2)
C4 C5 H5 120.3
C6 C5 H5 120.3
C5 C6 C2 118.9(2)
C5 C6 H6 120.5
C2 C6 H6 120.5
N1 C7 C12 112.20(15)
N1 C7 C8 110.41(15)
C12 C7 C8 109.39(16)
N1 C7 H7 108.2
C12 C7 H7 108.2
C8 C7 H7 108.2
N3 C8 C7 111.67(15)
N3 C8 C9 113.72(16)
C7 C8 C9 110.74(16)
N3 C8 H8 106.8
C7 C8 H8 106.8
C9 C8 H8 106.8
C10 C9 C8 111.86(17)
C10 C9 H9A 109.2
C8 C9 H9A 109.2
C10 C9 H9B 109.2
C8 C9 H9B 109.2
H9A C9 H9B 107.9
C11 C10 C9 109.75(17)
C11 C10 H10A 109.7
C9 C10 H10A 109.7
C11 C10 H10B 109.7
C9 C10 H10B 109.7
H10A C10 H10B 108.2
C12 C11 C10 110.56(17)
C12 C11 H11A 109.5
C10 C11 H11A 109.5
C12 C11 H11B 109.5
C10 C11 H11B 109.5
H11A C11 H11B 108.1
C11 C12 C7 111.43(16)
C11 C12 H12A 109.3
C7 C12 H12A 109.3
C11 C12 H12B 109.3
C7 C12 H12B 109.3
H12A C12 H12B 108.0
N3 C13 C14 110.14(15)
N3 C13 H13A 109.6
C14 C13 H13A 109.6
N3 C13 H13B 109.6
C14 C13 H13B 109.6
H13A C13 H13B 108.1
N4 C14 C18 121.9(2)
N4 C14 C13 116.69(17)
C18 C14 C13 121.43(18)
N4 C15 C16 122.67(19)
N4 C15 H15 118.7
C16 C15 H15 118.7
C17 C16 C15 117.91(19)
C17 C16 H16 121.0
C15 C16 H16 121.0
C16 C17 C18 120.27(19)
C16 C17 H17 119.9
C18 C17 H17 119.9
C17 C18 C14 118.5(2)
C17 C18 H18 120.8
C14 C18 H18 120.8
N3 C19 C20 112.24(16)
N3 C19 H19A 109.2
C20 C19 H19A 109.2
N3 C19 H19B 109.2
C20 C19 H19B 109.2
H19A C19 H19B 107.9
N5 C20 C21 121.96(19)
N5 C20 C19 117.62(17)
C21 C20 C19 120.36(19)
C22 C21 C20 118.8(2)
C22 C21 H21 120.6
C20 C21 H21 120.6
C21 C22 C23 119.2(2)
C21 C22 H22 120.4
C23 C22 H22 120.4
C24 C23 C22 119.0(2)
C24 C23 H23 120.5
C22 C23 H23 120.5
N5 C24 C23 122.5(2)
N5 C24 H24 118.8
C23 C24 H24 118.8
N4 Mn1 N1 137.00(6)
N4 Mn1 N5 98.98(6)
N1 Mn1 N5 100.28(6)
N4 Mn1 N2 83.61(6)
N1 Mn1 N2 72.87(6)
N5 Mn1 N2 171.72(6)
N4 Mn1 N3 71.97(6)
N1 Mn1 N3 77.57(6)
N5 Mn1 N3 72.95(6)
N2 Mn1 N3 100.63(6)
N4 Mn1 Cl1 99.10(4)
N1 Mn1 Cl1 116.82(5)
N5 Mn1 Cl1 95.33(5)
N2 Mn1 Cl1 91.99(5)
N3 Mn1 Cl1 163.42(4)
C1 N1 C7 111.28(16)
C1 N1 Mn1 109.34(12)
C7 N1 Mn1 111.88(12)
C1 N1 H1 109.4(16)
C7 N1 H1 110.9(16)
Mn1 N1 H1 103.8(16)
C2 N2 C3 118.24(18)
C2 N2 Mn1 114.33(13)
C3 N2 Mn1 127.17(14)
C13 N3 C19 109.94(16)
C13 N3 C8 114.84(15)
C19 N3 C8 110.45(15)
C13 N3 Mn1 104.29(11)
C19 N3 Mn1 108.89(11)
C8 N3 Mn1 108.11(11)
C15 N4 C14 118.82(18)
C15 N4 Mn1 124.88(14)
C14 N4 Mn1 114.96(13)
C20 N5 C24 118.45(18)
C20 N5 Mn1 117.33(13)
C24 N5 Mn1 124.06(14)
H1W O1 H2W 100.(3)

loop_
_geom_bond_atom_site_label_1
_geom_bond_atom_site_label_2
_geom_bond_distance
C1 N1 1.467(3)
C1 C2 1.510(3)
C1 H1C 0.99
C1 H1D 0.99
C2 N2 1.332(2)
C2 C6 1.393(3)
C3 N2 1.349(3)
C3 C4 1.375(3)
C3 H3 0.95
C4 C5 1.369(3)
C4 H4 0.95
C5 C6 1.380(3)
C5 H5 0.95
C6 H6 0.95
C7 N1 1.489(3)
C7 C12 1.525(3)
C7 C8 1.531(3)
C7 H7 1.0
C8 N3 1.497(2)
C8 C9 1.532(3)
C8 H8 1.0
C9 C10 1.530(3)
C9 H9A 0.99
C9 H9B 0.99
C10 C11 1.526(3)
C10 H10A 0.99
C10 H10B 0.99
C11 C12 1.524(3)
C11 H11A 0.99
C11 H11B 0.99
C12 H12A 0.99
C12 H12B 0.99
C13 N3 1.477(2)
C13 C14 1.510(3)
C13 H13A 0.99
C13 H13B 0.99
C14 N4 1.347(2)
C14 C18 1.390(3)
C15 N4 1.339(3)
C15 C16 1.391(3)
C15 H15 0.95
C16 C17 1.379(3)
C16 H16 0.95
C17 C18 1.382(3)
C17 H17 0.95
C18 H18 0.95
C19 N3 1.479(2)
C19 C20 1.507(3)
C19 H19A 0.99
C19 H19B 0.99
C20 N5 1.339(3)
C20 C21 1.399(3)
C21 C22 1.377(3)
C21 H21 0.95
C22 C23 1.383(3)
C22 H22 0.95
C23 C24 1.377(3)
C23 H23 0.95
C24 N5 1.347(2)
C24 H24 0.95
Cl1 Mn1 2.4122(6)
Mn1 N4 2.2371(17)
Mn1 N1 2.2441(17)
Mn1 N5 2.2598(17)
Mn1 N2 2.3236(17)
Mn1 N3 2.3440(17)
N1 H1 0.84(2)
O1 H1W 0.82(3)
O1 H2W 0.75(3)

loop_
_geom_hbond_atom_site_label_D
_geom_hbond_atom_site_label_H
_geom_hbond_atom_site_label_A
_geom_hbond_site_symmetry_A
_geom_hbond_distance_DH
_geom_hbond_distance_HA
_geom_hbond_distance_DA
_geom_hbond_angle_DHA
O1 H1W Cl2 . 0.82(3) 2.39(3) 3.204(2) 170.(2)
O1 H2W Cl1 2_646 0.75(3) 2.62(3) 3.360(2) 175.(3)
N1 H1 Cl2 . 0.84(2) 2.38(2) 3.2158(19) 174.(2)

loop_
_geom_torsion_atom_site_label_1
_geom_torsion_atom_site_label_2
_geom_torsion_atom_site_label_3
_geom_torsion_atom_site_label_4
_geom_torsion
N1 C1 C2 N2 -27.2(2)
N1 C1 C2 C6 154.33(19)
N2 C3 C4 C5 -1.8(3)
C3 C4 C5 C6 1.3(3)
C4 C5 C6 C2 0.7(3)
N2 C2 C6 C5 -2.3(3)
C1 C2 C6 C5 176.11(19)
N1 C7 C8 N3 -51.9(2)
C12 C7 C8 N3 -175.84(15)
N1 C7 C8 C9 -179.72(16)
C12 C7 C8 C9 56.3(2)
N3 C8 C9 C10 176.84(17)
C7 C8 C9 C10 -56.5(2)
C8 C9 C10 C11 56.0(2)
C9 C10 C11 C12 -56.6(2)
C10 C11 C12 C7 58.9(2)
N1 C7 C12 C11 179.02(16)
C8 C7 C12 C11 -58.1(2)
N3 C13 C14 N4 -26.0(2)
N3 C13 C14 C18 154.80(17)
N4 C15 C16 C17 0.1(3)
C15 C16 C17 C18 -0.7(3)
C16 C17 C18 C14 1.2(3)
N4 C14 C18 C17 -1.0(3)
C13 C14 C18 C17 178.16(18)
N3 C19 C20 N5 -22.1(3)
N3 C19 C20 C21 160.59(18)
N5 C20 C21 C22 0.6(3)
C19 C20 C21 C22 177.8(2)
C20 C21 C22 C23 1.4(3)
C21 C22 C23 C24 -1.6(3)
C22 C23 C24 N5 -0.2(4)
C2 C1 N1 C7 -81.3(2)
C2 C1 N1 Mn1 42.80(19)
C12 C7 N1 C1 -76.2(2)
C8 C7 N1 C1 161.50(16)
C12 C7 N1 Mn1 161.16(13)
C8 C7 N1 Mn1 38.86(18)
N4 Mn1 N1 C1 -92.44(15)
N5 Mn1 N1 C1 152.27(13)
N2 Mn1 N1 C1 -32.52(13)
N3 Mn1 N1 C1 -137.92(14)
Cl1 Mn1 N1 C1 50.88(14)
N4 Mn1 N1 C7 31.30(17)
N5 Mn1 N1 C7 -83.99(13)
N2 Mn1 N1 C7 91.22(13)
N3 Mn1 N1 C7 -14.18(12)
Cl1 Mn1 N1 C7 174.62(10)
C6 C2 N2 C3 1.8(3)
C1 C2 N2 C3 -176.68(18)
C6 C2 N2 Mn1 176.32(16)
C1 C2 N2 Mn1 -2.1(2)
C4 C3 N2 C2 0.3(3)
C4 C3 N2 Mn1 -173.46(16)
N4 Mn1 N2 C2 162.97(14)
N1 Mn1 N2 C2 19.40(13)
N5 Mn1 N2 C2 54.2(5)
N3 Mn1 N2 C2 92.72(14)
Cl1 Mn1 N2 C2 -98.09(14)
N4 Mn1 N2 C3 -23.08(17)
N1 Mn1 N2 C3 -166.64(18)
N5 Mn1 N2 C3 -131.8(4)
N3 Mn1 N2 C3 -93.33(17)
Cl1 Mn1 N2 C3 75.87(17)
C14 C13 N3 C19 -70.2(2)
C14 C13 N3 C8 164.54(16)
C14 C13 N3 Mn1 46.43(17)
C20 C19 N3 C13 148.68(16)
C20 C19 N3 C8 -83.6(2)
C20 C19 N3 Mn1 34.99(19)
C7 C8 N3 C13 -78.5(2)
C9 C8 N3 C13 47.7(2)
C7 C8 N3 C19 156.47(15)
C9 C8 N3 C19 -77.32(19)
C7 C8 N3 Mn1 37.43(17)
C9 C8 N3 Mn1 163.63(13)
N4 Mn1 N3 C13 -39.23(12)
N1 Mn1 N3 C13 110.01(12)
N5 Mn1 N3 C13 -144.99(13)
N2 Mn1 N3 C13 40.39(12)
Cl1 Mn1 N3 C13 -98.57(17)
N4 Mn1 N3 C19 78.10(12)
N1 Mn1 N3 C19 -132.66(13)
N5 Mn1 N3 C19 -27.66(12)
N2 Mn1 N3 C19 157.72(12)
Cl1 Mn1 N3 C19 18.8(2)
N4 Mn1 N3 C8 -161.87(12)
N1 Mn1 N3 C8 -12.63(11)
N5 Mn1 N3 C8 92.37(12)
N2 Mn1 N3 C8 -82.25(12)
Cl1 Mn1 N3 C8 138.79(13)
C16 C15 N4 C14 0.0(3)
C16 C15 N4 Mn1 -166.08(15)
C18 C14 N4 C15 0.5(3)
C13 C14 N4 C15 -178.78(17)
C18 C14 N4 Mn1 167.90(14)
C13 C14 N4 Mn1 -11.3(2)
N1 Mn1 N4 C15 147.89(14)
N5 Mn1 N4 C15 -96.36(16)
N2 Mn1 N4 C15 91.57(16)
N3 Mn1 N4 C15 -165.03(16)
Cl1 Mn1 N4 C15 0.57(16)
N1 Mn1 N4 C14 -18.67(18)
N5 Mn1 N4 C14 97.08(13)
N2 Mn1 N4 C14 -74.99(13)
N3 Mn1 N4 C14 28.40(13)
Cl1 Mn1 N4 C14 -165.99(12)
C21 C20 N5 C24 -2.4(3)
C19 C20 N5 C24 -179.65(19)
C21 C20 N5 Mn1 173.25(15)
C19 C20 N5 Mn1 -4.0(2)
C23 C24 N5 C20 2.2(3)
C23 C24 N5 Mn1 -173.11(17)
N4 Mn1 N5 C20 -50.14(15)
N1 Mn1 N5 C20 91.23(15)
N2 Mn1 N5 C20 57.5(5)
N3 Mn1 N5 C20 17.76(14)
Cl1 Mn1 N5 C20 -150.26(14)
N4 Mn1 N5 C24 125.21(17)
N1 Mn1 N5 C24 -93.42(17)
N2 Mn1 N5 C24 -127.1(4)
N3 Mn1 N5 C24 -166.89(18)
Cl1 Mn1 N5 C24 25.09(17)
